data_2205163
loop_
_publ_author_name
'Senge, Mathias O.'

_publ_section_title
;
 Chloro(2,3,7,8,12,13,17,18-octaethylporphyrinato)iron(III)
;
_journal_issue 2
_journal_name_full 'Acta Crystallographica Section E'
_journal_page_first m399
_journal_page_last m400
_journal_paper_doi 10.1107/S1600536805002461
_journal_volume 61
_journal_year 2005
_chemical_formula_iupac '[Fe (C36 H44 N4) Cl]'
_chemical_formula_moiety 'C36 H44 Cl Fe N4'
_chemical_formula_sum 'C36 H44 Cl Fe N4'
_chemical_formula_weight 624.05
_chemical_name_common Fe(III)Cl(OEP)
_chemical_name_systematic
;
Chloro(2,3,7,8,12,13,17,18-octaethylporphyrinato)iron(III)
;
_space_group_IT_number 14
_space_group_name_Hall '-P 2ybc'
_symmetry_cell_setting monoclinic
_symmetry_space_group_name_Hall '-P 2ybc'
_symmetry_space_group_name_H-M 'P 1 21/c 1'
_atom_sites_solution_hydrogens geom
_atom_sites_solution_primary direct
_atom_sites_solution_secondary difmap
_cell_angle_alpha 90.00
_cell_angle_beta 106.05(4)
_cell_angle_gamma 90.00
_cell_formula_units_Z 4
_cell_length_a 15.045(9)
_cell_length_b 22.154(12)
_cell_length_c 9.972(5)
_cell_measurement_reflns_used 42
_cell_measurement_temperature 126(2)
_cell_measurement_theta_max 22
_cell_measurement_theta_min 18
_cell_volume 3194(3)
_computing_cell_refinement P3
_computing_data_collection 'P3 (Siemens, 1995)'
_computing_data_reduction 'XDISK (Siemens, 1995)'
_computing_molecular_graphics 'XP (Siemens, 1995)'
_computing_publication_material SHELXL97
_computing_structure_refinement 'SHELXL97 (Sheldrick, 1997)'
_computing_structure_solution 'SHELXS97 (Sheldrick, 1997)'
_diffrn_ambient_temperature 126(2)
_diffrn_measured_fraction_theta_full 0.999
_diffrn_measured_fraction_theta_max 0.999
_diffrn_measurement_device_type 'Siemens R3m/V'
_diffrn_measurement_method \w
_diffrn_radiation_monochromator graphite
_diffrn_radiation_source 'fine-focus sealed tube'
_diffrn_radiation_type MoK\a
_diffrn_radiation_wavelength 0.71073
_diffrn_reflns_av_R_equivalents 0.032
_diffrn_reflns_av_sigmaI/netI 0.0495
_diffrn_reflns_limit_h_max 18
_diffrn_reflns_limit_h_min -19
_diffrn_reflns_limit_k_max 28
_diffrn_reflns_limit_k_min 0
_diffrn_reflns_limit_l_max 12
_diffrn_reflns_limit_l_min 0
_diffrn_reflns_number 7953
_diffrn_reflns_theta_full 27.51
_diffrn_reflns_theta_max 27.51
_diffrn_reflns_theta_min 1.41
_diffrn_standards_decay_% 0
_diffrn_standards_interval_count 198
_diffrn_standards_number 2
_exptl_absorpt_coefficient_mu 0.587
_exptl_absorpt_correction_T_max 0.8671
_exptl_absorpt_correction_T_min 0.787
_exptl_absorpt_correction_type refdelf
_exptl_absorpt_process_details '(XABS2; Parkin et al., 1995)'
_exptl_crystal_colour blue
_exptl_crystal_density_diffrn 1.298
_exptl_crystal_density_method 'not measured'
_exptl_crystal_description parallelepiped
_exptl_crystal_F_000 1324
_exptl_crystal_size_max 0.53
_exptl_crystal_size_mid 0.30
_exptl_crystal_size_min 0.25
_refine_diff_density_max 0.411
_refine_diff_density_min -0.768
_refine_ls_extinction_method none
_refine_ls_goodness_of_fit_ref 1.057
_refine_ls_hydrogen_treatment constr
_refine_ls_matrix_type full
_refine_ls_number_parameters 387
_refine_ls_number_reflns 7331
_refine_ls_number_restraints 0
_refine_ls_restrained_S_all 1.057
_refine_ls_R_factor_all 0.0673
_refine_ls_R_factor_gt 0.0477
_refine_ls_shift/su_max 0.001
_refine_ls_shift/su_mean 0.000
_refine_ls_structure_factor_coef Fsqd
_refine_ls_weighting_details 'calc w = 1/[\s^2^(Fo^2^)+(0.0678P)^2^+1.2711P] where P = (Fo^2^+2Fc^2^)/3'
_refine_ls_weighting_scheme calc
_refine_ls_wR_factor_gt 0.1242
_refine_ls_wR_factor_ref 0.1365
_reflns_number_gt 5419
_reflns_number_total 7331
_reflns_threshold_expression I>2\s(I)
_cod_data_source_file su6162.cif
_cod_data_source_block I
_cod_original_sg_symbol_H-M 'P 21/c'
_cod_database_code 2205163
_cod_database_fobs_code 2205163

loop_
_symmetry_equiv_pos_as_xyz
'x, y, z'
'-x, y+1/2, -z+1/2'
'-x, -y, -z'
'x, -y-1/2, z-1/2'

loop_
_atom_site_label
_atom_site_fract_x
_atom_site_fract_y
_atom_site_fract_z
_atom_site_U_iso_or_equiv
_atom_site_adp_type
_atom_site_calc_flag
_atom_site_refinement_flags
_atom_site_occupancy
_atom_site_type_symbol
Fe 0.75737(2) 0.044079(16) 0.24840(4) 0.01908(11) Uani d . 1 Fe
Cl1 0.78494(5) 0.10084(3) 0.44035(7) 0.02525(15) Uani d . 1 Cl
N21 0.79461(14) -0.04256(9) 0.3213(2) 0.0180(4) Uani d . 1 N
N22 0.62083(14) 0.01625(10) 0.2117(2) 0.0197(4) Uani d . 1 N
N23 0.70982(14) 0.10724(9) 0.0926(2) 0.0174(4) Uani d . 1 N
N24 0.88426(14) 0.04923(9) 0.2064(2) 0.0168(4) Uani d . 1 N
C1 0.88364(17) -0.06467(11) 0.3672(3) 0.0185(5) Uani d . 1 C
C2 0.88514(17) -0.12138(11) 0.4391(3) 0.0196(5) Uani d . 1 C
C21 0.97013(19) -0.15909(12) 0.4970(3) 0.0269(6) Uani d . 1 C
H21A 0.9574 -0.1891 0.5629 0.032 Uiso calc R 1 H
H21B 1.0210 -0.1328 0.5497 0.032 Uiso calc R 1 H
C22 1.0009(2) -0.19209(14) 0.3827(4) 0.0355(7) Uani d . 1 C
H22A 0.9487 -0.2150 0.3243 0.053 Uiso calc R 1 H
H22B 1.0515 -0.2198 0.4256 0.053 Uiso calc R 1 H
H22C 1.0221 -0.1626 0.3251 0.053 Uiso calc R 1 H
C3 0.79580(17) -0.13355(11) 0.4366(3) 0.0205(5) Uani d . 1 C
C31 0.75974(19) -0.18780(12) 0.4942(3) 0.0282(6) Uani d . 1 C
H31A 0.7084 -0.1752 0.5322 0.034 Uiso calc R 1 H
H31B 0.8096 -0.2044 0.5723 0.034 Uiso calc R 1 H
C32 0.7253(2) -0.23725(14) 0.3871(4) 0.0456(9) Uani d . 1 C
H32A 0.6747 -0.2216 0.3106 0.068 Uiso calc R 1 H
H32B 0.7030 -0.2714 0.4313 0.068 Uiso calc R 1 H
H32C 0.7760 -0.2507 0.3503 0.068 Uiso calc R 1 H
C4 0.74011(17) -0.08438(11) 0.3639(3) 0.0187(5) Uani d . 1 C
C5 0.64446(17) -0.07927(11) 0.3396(3) 0.0206(5) Uani d . 1 C
H5 0.6144 -0.1108 0.3749 0.025 Uiso calc R 1 H
C6 0.58879(17) -0.03287(11) 0.2691(3) 0.0200(5) Uani d . 1 C
C7 0.48928(17) -0.02939(12) 0.2442(3) 0.0204(5) Uani d . 1 C
C71 0.43052(18) -0.07455(12) 0.2917(3) 0.0229(5) Uani d . 1 C
H71A 0.4590 -0.1150 0.2938 0.028 Uiso calc R 1 H
H71B 0.3689 -0.0759 0.2227 0.028 Uiso calc R 1 H
C72 0.4179(2) -0.06114(14) 0.4348(3) 0.0331(7) Uani d . 1 C
H72A 0.4780 -0.0630 0.5051 0.050 Uiso calc R 1 H
H72B 0.3761 -0.0911 0.4570 0.050 Uiso calc R 1 H
H72C 0.3914 -0.0207 0.4346 0.050 Uiso calc R 1 H
C8 0.46162(17) 0.02246(12) 0.1707(3) 0.0218(5) Uani d . 1 C
C81 0.36580(18) 0.04863(13) 0.1224(3) 0.0287(6) Uani d . 1 C
H81A 0.3199 0.0163 0.1196 0.034 Uiso calc R 1 H
H81B 0.3553 0.0646 0.0266 0.034 Uiso calc R 1 H
C82 0.3514(2) 0.09908(14) 0.2180(4) 0.0367(7) Uani d . 1 C
H82A 0.3579 0.0828 0.3117 0.055 Uiso calc R 1 H
H82B 0.2893 0.1161 0.1811 0.055 Uiso calc R 1 H
H82C 0.3977 0.1307 0.2229 0.055 Uiso calc R 1 H
C9 0.54368(17) 0.05025(12) 0.1505(3) 0.0199(5) Uani d . 1 C
C10 0.54424(17) 0.10292(12) 0.0755(3) 0.0215(5) Uani d . 1 C
H10 0.4867 0.1230 0.0405 0.026 Uiso calc R 1 H
C11 0.62062(17) 0.12913(11) 0.0465(3) 0.0197(5) Uani d . 1 C
C12 0.61788(18) 0.18179(11) -0.0402(3) 0.0206(5) Uani d . 1 C
C121 0.53164(19) 0.21684(13) -0.1103(3) 0.0254(6) Uani d . 1 C
H12A 0.4798 0.1882 -0.1443 0.030 Uiso calc R 1 H
H12B 0.5413 0.2381 -0.1925 0.030 Uiso calc R 1 H
C122 0.5051(3) 0.26268(17) -0.0151(4) 0.0502(10) Uani d . 1 C
H12C 0.4908 0.2417 0.0630 0.075 Uiso calc R 1 H
H12D 0.4507 0.2853 -0.0677 0.075 Uiso calc R 1 H
H12E 0.5567 0.2906 0.0210 0.075 Uiso calc R 1 H
C13 0.70646(17) 0.19151(11) -0.0467(3) 0.0190(5) Uani d . 1 C
C131 0.74112(19) 0.23819(12) -0.1284(3) 0.0263(6) Uani d . 1 C
H13A 0.7949 0.2591 -0.0656 0.032 Uiso calc R 1 H
H13B 0.6920 0.2686 -0.1636 0.032 Uiso calc R 1 H
C132 0.7698(2) 0.21168(15) -0.2514(3) 0.0390(8) Uani d . 1 C
H13C 0.8181 0.1813 -0.2174 0.058 Uiso calc R 1 H
H13D 0.7936 0.2439 -0.2992 0.058 Uiso calc R 1 H
H13E 0.7160 0.1928 -0.3167 0.058 Uiso calc R 1 H
C14 0.76315(17) 0.14534(11) 0.0386(3) 0.0189(5) Uani d . 1 C
C15 0.85867(17) 0.14137(11) 0.0654(3) 0.0192(5) Uani d . 1 C
H15 0.8881 0.1719 0.0262 0.023 Uiso calc R 1 H
C16 0.91568(17) 0.09703(11) 0.1443(3) 0.0181(5) Uani d . 1 C
C17 1.01524(17) 0.09338(11) 0.1687(3) 0.0201(5) Uani d . 1 C
C171 1.07408(18) 0.13723(12) 0.1167(3) 0.0255(6) Uani d . 1 C
H17A 1.1329 0.1433 0.1902 0.031 Uiso calc R 1 H
H17B 1.0419 0.1766 0.0993 0.031 Uiso calc R 1 H
C172 1.0956(3) 0.11656(19) -0.0165(3) 0.0510(10) Uani d . 1 C
H17C 1.1301 0.0785 0.0010 0.076 Uiso calc R 1 H
H17D 1.1329 0.1474 -0.0464 0.076 Uiso calc R 1 H
H17E 1.0377 0.1105 -0.0899 0.076 Uiso calc R 1 H
C18 1.04390(16) 0.04315(11) 0.2469(3) 0.0172(5) Uani d . 1 C
C181 1.13968(17) 0.01782(12) 0.2968(3) 0.0216(5) Uani d . 1 C
H18A 1.1509 0.0045 0.3948 0.026 Uiso calc R 1 H
H18B 1.1849 0.0500 0.2946 0.026 Uiso calc R 1 H
C182 1.15547(19) -0.03535(13) 0.2086(3) 0.0288(6) Uani d . 1 C
H18C 1.1117 -0.0677 0.2117 0.043 Uiso calc R 1 H
H18D 1.2189 -0.0503 0.2457 0.043 Uiso calc R 1 H
H18E 1.1460 -0.0222 0.1119 0.043 Uiso calc R 1 H
C19 0.96202(16) 0.01597(11) 0.2711(2) 0.0170(5) Uani d . 1 C
C20 0.96147(17) -0.03623(11) 0.3465(3) 0.0181(5) Uani d . 1 C
H20 1.0197 -0.0545 0.3884 0.022 Uiso calc R 1 H

loop_
_atom_site_aniso_label
_atom_site_aniso_U_11
_atom_site_aniso_U_22
_atom_site_aniso_U_33
_atom_site_aniso_U_12
_atom_site_aniso_U_13
_atom_site_aniso_U_23
Fe 0.01857(19) 0.01953(19) 0.0193(2) 0.00117(14) 0.00550(14) 0.00112(15)
Cl1 0.0293(3) 0.0241(3) 0.0224(3) 0.0001(3) 0.0072(3) -0.0025(3)
N21 0.0176(10) 0.0169(10) 0.0196(11) 0.0012(8) 0.0053(8) 0.0017(8)
N22 0.0176(10) 0.0221(11) 0.0187(11) 0.0021(8) 0.0040(8) 0.0010(9)
N23 0.0159(10) 0.0179(10) 0.0175(10) 0.0009(8) 0.0032(8) 0.0030(8)
N24 0.0171(10) 0.0174(10) 0.0159(10) 0.0020(8) 0.0044(8) 0.0026(8)
C1 0.0209(12) 0.0177(11) 0.0174(12) 0.0025(9) 0.0061(10) 0.0016(10)
C2 0.0223(12) 0.0171(12) 0.0191(12) 0.0011(10) 0.0054(10) 0.0016(10)
C21 0.0241(13) 0.0244(14) 0.0318(15) 0.0020(11) 0.0069(12) 0.0086(12)
C22 0.0303(15) 0.0268(15) 0.050(2) 0.0085(12) 0.0118(14) 0.0013(14)
C3 0.0230(13) 0.0184(12) 0.0202(13) 0.0013(10) 0.0061(10) 0.0006(10)
C31 0.0239(13) 0.0220(13) 0.0384(16) 0.0000(11) 0.0078(12) 0.0082(12)
C32 0.0402(18) 0.0232(15) 0.068(2) -0.0069(13) 0.0055(17) -0.0036(16)
C4 0.0213(12) 0.0170(11) 0.0185(12) -0.0009(9) 0.0064(10) 0.0003(10)
C5 0.0199(12) 0.0177(12) 0.0251(13) -0.0014(9) 0.0081(10) -0.0008(10)
C6 0.0197(12) 0.0229(13) 0.0186(13) -0.0029(10) 0.0076(10) -0.0049(10)
C7 0.0166(12) 0.0250(13) 0.0198(12) -0.0016(10) 0.0056(10) -0.0060(10)
C71 0.0181(12) 0.0226(13) 0.0288(14) -0.0041(10) 0.0076(11) -0.0055(11)
C72 0.0360(16) 0.0349(16) 0.0311(16) -0.0108(13) 0.0136(13) -0.0054(13)
C8 0.0165(12) 0.0267(13) 0.0218(13) -0.0014(10) 0.0048(10) -0.0043(11)
C81 0.0169(12) 0.0340(15) 0.0345(16) 0.0003(11) 0.0057(11) 0.0060(13)
C82 0.0253(15) 0.0361(17) 0.053(2) 0.0082(12) 0.0171(14) 0.0039(15)
C9 0.0164(11) 0.0243(13) 0.0184(12) 0.0008(10) 0.0038(10) -0.0034(10)
C10 0.0171(12) 0.0285(13) 0.0177(12) 0.0051(10) 0.0029(10) 0.0021(11)
C11 0.0212(12) 0.0225(13) 0.0147(12) 0.0024(10) 0.0039(10) -0.0012(10)
C12 0.0243(13) 0.0217(12) 0.0140(12) 0.0040(10) 0.0021(10) -0.0017(10)
C121 0.0242(13) 0.0290(14) 0.0217(13) 0.0080(11) 0.0041(11) 0.0069(11)
C122 0.049(2) 0.048(2) 0.047(2) 0.0279(17) 0.0029(16) -0.0108(17)
C13 0.0238(12) 0.0172(12) 0.0142(12) 0.0028(9) 0.0024(10) -0.0006(10)
C131 0.0267(14) 0.0205(13) 0.0299(15) 0.0015(10) 0.0048(12) 0.0060(11)
C132 0.0475(19) 0.0403(18) 0.0340(17) 0.0092(15) 0.0192(15) 0.0152(14)
C14 0.0218(12) 0.0182(12) 0.0162(12) 0.0018(9) 0.0044(10) -0.0016(10)
C15 0.0212(12) 0.0158(11) 0.0202(13) -0.0018(9) 0.0051(10) 0.0019(10)
C16 0.0184(12) 0.0168(11) 0.0189(12) 0.0012(9) 0.0049(10) -0.0015(10)
C17 0.0188(12) 0.0191(12) 0.0225(13) -0.0026(9) 0.0060(10) -0.0019(10)
C171 0.0193(12) 0.0213(13) 0.0350(16) -0.0007(10) 0.0057(11) 0.0063(11)
C172 0.050(2) 0.076(3) 0.0285(17) -0.0317(19) 0.0139(15) 0.0024(17)
C18 0.0165(11) 0.0182(11) 0.0168(12) -0.0007(9) 0.0043(9) -0.0017(10)
C181 0.0163(12) 0.0211(12) 0.0271(14) -0.0002(10) 0.0053(10) 0.0002(11)
C182 0.0229(13) 0.0298(15) 0.0348(16) 0.0032(11) 0.0097(12) -0.0054(12)
C19 0.0164(11) 0.0190(12) 0.0154(12) 0.0009(9) 0.0040(9) -0.0028(10)
C20 0.0161(11) 0.0192(12) 0.0189(12) 0.0024(9) 0.0049(9) -0.0008(10)

loop_
_atom_type_symbol
_atom_type_description
_atom_type_scat_dispersion_real
_atom_type_scat_dispersion_imag
_atom_type_scat_source
C C 0.0033 0.0016 'International Tables Vol C Tables 4.2.6.8 and 6.1.1.4'
H H 0.0000 0.0000 'International Tables Vol C Tables 4.2.6.8 and 6.1.1.4'
N N 0.0061 0.0033 'International Tables Vol C Tables 4.2.6.8 and 6.1.1.4'
Cl Cl 0.1484 0.1585 'International Tables Vol C Tables 4.2.6.8 and 6.1.1.4'
Fe Fe 0.3463 0.8444 'International Tables Vol C Tables 4.2.6.8 and 6.1.1.4'

loop_
_geom_angle_atom_site_label_1
_geom_angle_atom_site_label_2
_geom_angle_atom_site_label_3
_geom_angle
_geom_angle_publ_flag
N23 Fe N24 87.57(9) yes
N23 Fe N21 153.41(8) yes
N24 Fe N21 86.95(8) yes
N23 Fe N22 87.06(9) yes
N24 Fe N22 154.68(9) yes
N21 Fe N22 86.86(9) yes
N23 Fe Cl1 101.94(8) yes
N24 Fe Cl1 100.34(7) yes
N21 Fe Cl1 104.64(7) yes
N22 Fe Cl1 104.98(7) yes
C4 N21 C1 105.3(2) ?
C4 N21 Fe 127.11(17) ?
C1 N21 Fe 126.02(16) ?
C9 N22 C6 105.5(2) ?
C9 N22 Fe 125.93(18) ?
C6 N22 Fe 127.14(17) ?
C14 N23 C11 105.8(2) ?
C14 N23 Fe 126.37(17) ?
C11 N23 Fe 126.22(16) ?
C16 N24 C19 105.6(2) ?
C16 N24 Fe 125.83(16) ?
C19 N24 Fe 125.88(16) ?
N21 C1 C20 124.7(2) ?
N21 C1 C2 110.7(2) ?
C20 C1 C2 124.6(2) ?
C3 C2 C1 106.4(2) ?
C3 C2 C21 128.8(2) ?
C1 C2 C21 124.7(2) ?
C2 C21 C22 112.4(2) ?
C2 C21 H21A 109.1 ?
C22 C21 H21A 109.1 ?
C2 C21 H21B 109.1 ?
C22 C21 H21B 109.1 ?
H21A C21 H21B 107.9 ?
C21 C22 H22A 109.5 ?
C21 C22 H22B 109.5 ?
H22A C22 H22B 109.5 ?
C21 C22 H22C 109.5 ?
H22A C22 H22C 109.5 ?
H22B C22 H22C 109.5 ?
C2 C3 C4 107.0(2) ?
C2 C3 C31 127.7(2) ?
C4 C3 C31 125.3(2) ?
C3 C31 C32 113.5(3) ?
C3 C31 H31A 108.9 ?
C32 C31 H31A 108.9 ?
C3 C31 H31B 108.9 ?
C32 C31 H31B 108.9 ?
H31A C31 H31B 107.7 ?
C31 C32 H32A 109.5 ?
C31 C32 H32B 109.5 ?
H32A C32 H32B 109.5 ?
C31 C32 H32C 109.5 ?
H32A C32 H32C 109.5 ?
H32B C32 H32C 109.5 ?
N21 C4 C5 124.3(2) ?
N21 C4 C3 110.5(2) ?
C5 C4 C3 125.2(2) ?
C6 C5 C4 126.6(2) ?
C6 C5 H5 116.7 ?
C4 C5 H5 116.7 ?
N22 C6 C5 124.3(2) ?
N22 C6 C7 110.5(2) ?
C5 C6 C7 125.2(2) ?
C8 C7 C6 106.5(2) ?
C8 C7 C71 127.9(2) ?
C6 C7 C71 125.6(2) ?
C7 C71 C72 113.9(2) ?
C7 C71 H71A 108.8 ?
C72 C71 H71A 108.8 ?
C7 C71 H71B 108.8 ?
C72 C71 H71B 108.8 ?
H71A C71 H71B 107.7 ?
C71 C72 H72A 109.5 ?
C71 C72 H72B 109.5 ?
H72A C72 H72B 109.5 ?
C71 C72 H72C 109.5 ?
H72A C72 H72C 109.5 ?
H72B C72 H72C 109.5 ?
C7 C8 C9 106.8(2) ?
C7 C8 C81 128.3(2) ?
C9 C8 C81 124.9(2) ?
C8 C81 C82 111.9(2) ?
C8 C81 H81A 109.2 ?
C82 C81 H81A 109.2 ?
C8 C81 H81B 109.2 ?
C82 C81 H81B 109.2 ?
H81A C81 H81B 107.9 ?
C81 C82 H82A 109.5 ?
C81 C82 H82B 109.5 ?
H82A C82 H82B 109.5 ?
C81 C82 H82C 109.5 ?
H82A C82 H82C 109.5 ?
H82B C82 H82C 109.5 ?
N22 C9 C10 124.7(2) ?
N22 C9 C8 110.7(2) ?
C10 C9 C8 124.6(2) ?
C11 C10 C9 126.4(2) ?
C11 C10 H10 116.8 ?
C9 C10 H10 116.8 ?
N23 C11 C10 124.7(2) ?
N23 C11 C12 110.3(2) ?
C10 C11 C12 125.0(2) ?
C13 C12 C11 106.7(2) ?
C13 C12 C121 128.4(2) ?
C11 C12 C121 124.9(2) ?
C12 C121 C122 113.3(2) ?
C12 C121 H12A 108.9 ?
C122 C121 H12A 108.9 ?
C12 C121 H12B 108.9 ?
C122 C121 H12B 108.9 ?
H12A C121 H12B 107.7 ?
C121 C122 H12C 109.5 ?
C121 C122 H12D 109.5 ?
H12C C122 H12D 109.5 ?
C121 C122 H12E 109.5 ?
H12C C122 H12E 109.5 ?
H12D C122 H12E 109.5 ?
C12 C13 C14 106.5(2) ?
C12 C13 C131 128.7(2) ?
C14 C13 C131 124.8(2) ?
C13 C131 C132 113.0(2) ?
C13 C131 H13A 109.0 ?
C132 C131 H13A 109.0 ?
C13 C131 H13B 109.0 ?
C132 C131 H13B 109.0 ?
H13A C131 H13B 107.8 ?
C131 C132 H13C 109.5 ?
C131 C132 H13D 109.5 ?
H13C C132 H13D 109.5 ?
C131 C132 H13E 109.5 ?
H13C C132 H13E 109.5 ?
H13D C132 H13E 109.5 ?
N23 C14 C15 124.8(2) ?
N23 C14 C13 110.6(2) ?
C15 C14 C13 124.6(2) ?
C14 C15 C16 126.5(2) ?
C14 C15 H15 116.7 ?
C16 C15 H15 116.7 ?
N24 C16 C15 124.2(2) ?
N24 C16 C17 110.4(2) ?
C15 C16 C17 125.4(2) ?
C18 C17 C16 106.9(2) ?
C18 C17 C171 127.2(2) ?
C16 C17 C171 125.9(2) ?
C17 C171 C172 113.3(2) ?
C17 C171 H17A 108.9 ?
C172 C171 H17A 108.9 ?
C17 C171 H17B 108.9 ?
C172 C171 H17B 108.9 ?
H17A C171 H17B 107.7 ?
C171 C172 H17C 109.5 ?
C171 C172 H17D 109.5 ?
H17C C172 H17D 109.5 ?
C171 C172 H17E 109.5 ?
H17C C172 H17E 109.5 ?
H17D C172 H17E 109.5 ?
C17 C18 C19 106.6(2) ?
C17 C18 C181 128.4(2) ?
C19 C18 C181 125.0(2) ?
C18 C181 C182 112.7(2) ?
C18 C181 H18A 109.0 ?
C182 C181 H18A 109.0 ?
C18 C181 H18B 109.0 ?
C182 C181 H18B 109.0 ?
H18A C181 H18B 107.8 ?
C181 C182 H18C 109.5 ?
C181 C182 H18D 109.5 ?
H18C C182 H18D 109.5 ?
C181 C182 H18E 109.5 ?
H18C C182 H18E 109.5 ?
H18D C182 H18E 109.5 ?
C20 C19 N24 124.7(2) ?
C20 C19 C18 124.9(2) ?
N24 C19 C18 110.5(2) ?
C19 C20 C1 126.2(2) ?
C19 C20 H20 116.9 ?
C1 C20 H20 116.9 ?

loop_
_geom_bond_atom_site_label_1
_geom_bond_atom_site_label_2
_geom_bond_distance
_geom_bond_publ_flag
Fe N23 2.066(2) yes
Fe N24 2.067(2) yes
Fe N21 2.074(2) yes
Fe N22 2.078(2) yes
Fe Cl1 2.2312(12) yes
N21 C4 1.380(3) ?
N21 C1 1.380(3) ?
N22 C9 1.377(3) ?
N22 C6 1.377(3) ?
N23 C14 1.373(3) ?
N23 C11 1.381(3) ?
N24 C16 1.375(3) ?
N24 C19 1.382(3) ?
C1 C20 1.394(3) ?
C1 C2 1.444(3) ?
C2 C3 1.364(4) ?
C2 C21 1.503(4) ?
C21 C22 1.529(4) ?
C21 H21A 0.9900 ?
C21 H21B 0.9900 ?
C22 H22A 0.9800 ?
C22 H22B 0.9800 ?
C22 H22C 0.9800 ?
C3 C4 1.442(3) ?
C3 C31 1.497(4) ?
C31 C32 1.517(4) ?
C31 H31A 0.9900 ?
C31 H31B 0.9900 ?
C32 H32A 0.9800 ?
C32 H32B 0.9800 ?
C32 H32C 0.9800 ?
C4 C5 1.396(3) ?
C5 C6 1.388(4) ?
C5 H5 0.9500 ?
C6 C7 1.450(3) ?
C7 C8 1.364(4) ?
C7 C71 1.496(4) ?
C71 C72 1.521(4) ?
C71 H71A 0.9900 ?
C71 H71B 0.9900 ?
C72 H72A 0.9800 ?
C72 H72B 0.9800 ?
C72 H72C 0.9800 ?
C8 C9 1.443(3) ?
C8 C81 1.504(4) ?
C81 C82 1.523(4) ?
C81 H81A 0.9900 ?
C81 H81B 0.9900 ?
C82 H82A 0.9800 ?
C82 H82B 0.9800 ?
C82 H82C 0.9800 ?
C9 C10 1.387(4) ?
C10 C11 1.387(4) ?
C10 H10 0.9500 ?
C11 C12 1.446(4) ?
C12 C13 1.369(4) ?
C12 C121 1.508(4) ?
C121 C122 1.518(4) ?
C121 H12A 0.9900 ?
C121 H12B 0.9900 ?
C122 H12C 0.9800 ?
C122 H12D 0.9800 ?
C122 H12E 0.9800 ?
C13 C14 1.448(3) ?
C13 C131 1.497(4) ?
C131 C132 1.526(4) ?
C131 H13A 0.9900 ?
C131 H13B 0.9900 ?
C132 H13C 0.9800 ?
C132 H13D 0.9800 ?
C132 H13E 0.9800 ?
C14 C15 1.390(3) ?
C15 C16 1.395(3) ?
C15 H15 0.9500 ?
C16 C17 1.452(3) ?
C17 C18 1.359(4) ?
C17 C171 1.500(3) ?
C171 C172 1.522(4) ?
C171 H17A 0.9900 ?
C171 H17B 0.9900 ?
C172 H17C 0.9800 ?
C172 H17D 0.9800 ?
C172 H17E 0.9800 ?
C18 C19 1.450(3) ?
C18 C181 1.497(3) ?
C181 C182 1.527(4) ?
C181 H18A 0.9900 ?
C181 H18B 0.9900 ?
C182 H18C 0.9800 ?
C182 H18D 0.9800 ?
C182 H18E 0.9800 ?
C19 C20 1.381(3) ?
C20 H20 0.9500 ?

loop_
_geom_torsion_atom_site_label_1
_geom_torsion_atom_site_label_2
_geom_torsion_atom_site_label_3
_geom_torsion_atom_site_label_4
_geom_torsion
N23 Fe N21 C4 -95.6(3)
N24 Fe N21 C4 -174.0(2)
N22 Fe N21 C4 -18.6(2)
Cl1 Fe N21 C4 86.1(2)
N23 Fe N21 C1 100.6(3)
N24 Fe N21 C1 22.2(2)
N22 Fe N21 C1 177.6(2)
Cl1 Fe N21 C1 -77.7(2)
N23 Fe N22 C9 -22.3(2)
N24 Fe N22 C9 -100.3(3)
N21 Fe N22 C9 -176.4(2)
Cl1 Fe N22 C9 79.3(2)
N23 Fe N22 C6 173.2(2)
N24 Fe N22 C6 95.2(3)
N21 Fe N22 C6 19.1(2)
Cl1 Fe N22 C6 -85.2(2)
N24 Fe N23 C14 -19.0(2)
N21 Fe N23 C14 -97.3(3)
N22 Fe N23 C14 -174.3(2)
Cl1 Fe N23 C14 81.0(2)
N24 Fe N23 C11 177.3(2)
N21 Fe N23 C11 99.1(2)
N22 Fe N23 C11 22.1(2)
Cl1 Fe N23 C11 -82.6(2)
N23 Fe N24 C16 23.1(2)
N21 Fe N24 C16 177.1(2)
N22 Fe N24 C16 101.0(3)
Cl1 Fe N24 C16 -78.6(2)
N23 Fe N24 C19 -178.2(2)
N21 Fe N24 C19 -24.3(2)
N22 Fe N24 C19 -100.4(3)
Cl1 Fe N24 C19 80.1(2)
C4 N21 C1 C20 -179.9(2)
Fe N21 C1 C20 -13.2(4)
C4 N21 C1 C2 0.3(3)
Fe N21 C1 C2 166.94(16)
N21 C1 C2 C3 0.0(3)
C20 C1 C2 C3 -179.9(2)
N21 C1 C2 C21 177.2(2)
C20 C1 C2 C21 -2.6(4)
C3 C2 C21 C22 102.3(3)
C1 C2 C21 C22 -74.4(3)
C1 C2 C3 C4 -0.2(3)
C21 C2 C3 C4 -177.3(3)
C1 C2 C3 C31 178.4(3)
C21 C2 C3 C31 1.3(5)
C2 C3 C31 C32 -94.3(3)
C4 C3 C31 C32 84.1(3)
C1 N21 C4 C5 179.5(2)
Fe N21 C4 C5 13.0(4)
C1 N21 C4 C3 -0.4(3)
Fe N21 C4 C3 -166.87(17)
C2 C3 C4 N21 0.4(3)
C31 C3 C4 N21 -178.3(2)
C2 C3 C4 C5 -179.5(2)
C31 C3 C4 C5 1.8(4)
N21 C4 C5 C6 0.7(4)
C3 C4 C5 C6 -179.4(3)
C9 N22 C6 C5 179.0(2)
Fe N22 C6 C5 -14.0(4)
C9 N22 C6 C7 -0.4(3)
Fe N22 C6 C7 166.63(17)
C4 C5 C6 N22 -0.2(4)
C4 C5 C6 C7 179.1(2)
N22 C6 C7 C8 0.1(3)
C5 C6 C7 C8 -179.3(2)
N22 C6 C7 C71 -179.7(2)
C5 C6 C7 C71 0.9(4)
C8 C7 C71 C72 -89.4(3)
C6 C7 C71 C72 90.3(3)
C6 C7 C8 C9 0.3(3)
C71 C7 C8 C9 -180.0(2)
C6 C7 C8 C81 -177.7(3)
C71 C7 C8 C81 2.1(5)
C7 C8 C81 C82 100.0(3)
C9 C8 C81 C82 -77.6(3)
C6 N22 C9 C10 -177.4(2)
Fe N22 C9 C10 15.4(4)
C6 N22 C9 C8 0.6(3)
Fe N22 C9 C8 -166.66(17)
C7 C8 C9 N22 -0.5(3)
C81 C8 C9 N22 177.5(2)
C7 C8 C9 C10 177.4(2)
C81 C8 C9 C10 -4.5(4)
N22 C9 C10 C11 1.8(4)
C8 C9 C10 C11 -175.9(2)
C14 N23 C11 C10 178.7(2)
Fe N23 C11 C10 -14.9(4)
C14 N23 C11 C12 0.8(3)
Fe N23 C11 C12 167.19(16)
C9 C10 C11 N23 -2.1(4)
C9 C10 C11 C12 175.5(3)
N23 C11 C12 C13 0.2(3)
C10 C11 C12 C13 -177.6(2)
N23 C11 C12 C121 179.0(2)
C10 C11 C12 C121 1.1(4)
C13 C12 C121 C122 -98.5(3)
C11 C12 C121 C122 83.0(4)
C11 C12 C13 C14 -1.2(3)
C121 C12 C13 C14 -179.8(2)
C11 C12 C13 C131 176.6(2)
C121 C12 C13 C131 -2.1(4)
C12 C13 C131 C132 -108.6(3)
C14 C13 C131 C132 68.8(3)
C11 N23 C14 C15 176.6(2)
Fe N23 C14 C15 10.2(4)
C11 N23 C14 C13 -1.6(3)
Fe N23 C14 C13 -167.91(16)
C12 C13 C14 N23 1.7(3)
C131 C13 C14 N23 -176.1(2)
C12 C13 C14 C15 -176.4(2)
C131 C13 C14 C15 5.7(4)
N23 C14 C15 C16 3.6(4)
C13 C14 C15 C16 -178.5(2)
C19 N24 C16 C15 178.9(2)
Fe N24 C16 C15 -18.9(3)
C19 N24 C16 C17 0.8(3)
Fe N24 C16 C17 162.93(17)
C14 C15 C16 N24 1.0(4)
C14 C15 C16 C17 178.9(2)
N24 C16 C17 C18 -0.3(3)
C15 C16 C17 C18 -178.5(2)
N24 C16 C17 C171 179.7(2)
C15 C16 C17 C171 1.6(4)
C18 C17 C171 C172 82.5(4)
C16 C17 C171 C172 -97.5(3)
C16 C17 C18 C19 -0.2(3)
C171 C17 C18 C19 179.7(2)
C16 C17 C18 C181 177.9(2)
C171 C17 C18 C181 -2.1(4)
C17 C18 C181 C182 -100.9(3)
C19 C18 C181 C182 76.9(3)
C16 N24 C19 C20 179.9(2)
Fe N24 C19 C20 17.7(3)
C16 N24 C19 C18 -0.9(3)
Fe N24 C19 C18 -163.06(16)
C17 C18 C19 C20 179.9(2)
C181 C18 C19 C20 1.7(4)
C17 C18 C19 N24 0.7(3)
C181 C18 C19 N24 -177.5(2)
N24 C19 C20 C1 1.7(4)
C18 C19 C20 C1 -177.4(2)
N21 C1 C20 C19 -4.1(4)
C2 C1 C20 C19 175.8(2)
